data_7125716
loop_
_publ_author_name
'Viveki, Amol B.'
'Garad, Dnyaneshwar N.'
'Gonnade, Rajesh G.'
'Mhaske, Santosh B.'

_publ_section_title
;
 para-Selective copper-catalyzed C(sp<sup>2</sup>)-H
 amidation/dimerization of anilides via a radical pathway.
;
_journal_issue 10
_journal_name_full 'Chemical communications (Cambridge, England)'
_journal_page_first 1565
_journal_page_last 1568
_journal_paper_doi 10.1039/c9cc09824k
_journal_volume 56
_journal_year 2020
_chemical_formula_moiety 'C26 H20 N2 O2'
_chemical_formula_sum 'C26 H20 N2 O2'
_chemical_formula_weight 392.44
_space_group_crystal_system monoclinic
_space_group_IT_number 14
_space_group_name_Hall '-P 2ybc'
_space_group_name_H-M_alt 'P 1 21/c 1'
_atom_sites_solution_hydrogens mixed
_audit_creation_method SHELXL-2014/7
_audit_update_record
;
2019-09-18 deposited with the CCDC.	2020-01-02 downloaded from the CCDC.
;
_cell_angle_alpha 90
_cell_angle_beta 106.184(2)
_cell_angle_gamma 90
_cell_formula_units_Z 4
_cell_length_a 12.6898(9)
_cell_length_b 8.3673(6)
_cell_length_c 19.2488(12)
_cell_measurement_reflns_used 4744
_cell_measurement_temperature 100(2)
_cell_measurement_theta_max 30.18
_cell_measurement_theta_min 2.67
_cell_volume 1962.8(2)
_computing_cell_refinement 'SAINT (Bruker, 2016)'
_computing_data_collection 'APEX3 (Bruker, 2016)'
_computing_data_reduction 'SAINT (Bruker, 2016)'
_computing_molecular_graphics 'Bruker SHELXTL'
_computing_publication_material 'Bruker SHELXTL'
_computing_structure_refinement 'SHELXL-2014/7 (Sheldrick, 2014)'
_computing_structure_solution 'SHELXS-97 (Sheldrick 2008)'
_diffrn_ambient_temperature 100(2)
_diffrn_detector 'Photon II CPAD Area Detector'
_diffrn_detector_area_resol_mean 7.39
_diffrn_measured_fraction_theta_full 0.997
_diffrn_measured_fraction_theta_max 0.997
_diffrn_measurement_device '\k-geometry diffractometer'
_diffrn_measurement_device_type 'Bruker D8 VENTURE Kappa Duo PHOTON II CPAD'
_diffrn_measurement_method '\f and \w scans'
_diffrn_radiation_monochromator 'multilayer mirrors'
_diffrn_radiation_type MoK\a
_diffrn_radiation_wavelength 0.71073
_diffrn_reflns_av_R_equivalents 0.0566
_diffrn_reflns_av_unetI/netI 0.0541
_diffrn_reflns_Laue_measured_fraction_full 0.997
_diffrn_reflns_Laue_measured_fraction_max 0.997
_diffrn_reflns_limit_h_max 15
_diffrn_reflns_limit_h_min -15
_diffrn_reflns_limit_k_max 10
_diffrn_reflns_limit_k_min -10
_diffrn_reflns_limit_l_max 19
_diffrn_reflns_limit_l_min -23
_diffrn_reflns_number 16767
_diffrn_reflns_point_group_measured_fraction_full 0.997
_diffrn_reflns_point_group_measured_fraction_max 0.997
_diffrn_reflns_theta_full 25.242
_diffrn_reflns_theta_max 25.997
_diffrn_reflns_theta_min 2.672
_diffrn_source 'micro-focus sealed tube'
_diffrn_source_type 'Incoatech I\mS HB'
_exptl_absorpt_coefficient_mu 0.085
_exptl_absorpt_correction_T_max 0.992
_exptl_absorpt_correction_T_min 0.982
_exptl_absorpt_correction_type multi-scan
_exptl_absorpt_process_details 'SADABS (BRUKER, 2016)'
_exptl_crystal_colour colourless
_exptl_crystal_density_diffrn 1.328
_exptl_crystal_description plate
_exptl_crystal_F_000 824
_exptl_crystal_size_max 0.210
_exptl_crystal_size_mid 0.150
_exptl_crystal_size_min 0.090
_refine_diff_density_max 0.318
_refine_diff_density_min -0.303
_refine_diff_density_rms 0.064
_refine_ls_extinction_method none
_refine_ls_goodness_of_fit_ref 1.169
_refine_ls_hydrogen_treatment mixed
_refine_ls_matrix_type full
_refine_ls_number_parameters 275
_refine_ls_number_reflns 3847
_refine_ls_number_restraints 0
_refine_ls_restrained_S_all 1.169
_refine_ls_R_factor_all 0.1024
_refine_ls_R_factor_gt 0.0801
_refine_ls_shift/su_max 0.000
_refine_ls_shift/su_mean 0.000
_refine_ls_structure_factor_coef Fsqd
_refine_ls_weighting_details 'w=1/[\s^2^(Fo^2^)+(0.0312P)^2^+3.7150P] where P=(Fo^2^+2Fc^2^)/3'
_refine_ls_weighting_scheme calc
_refine_ls_wR_factor_gt 0.1470
_refine_ls_wR_factor_ref 0.1551
_reflns_Friedel_coverage 0.000
_reflns_number_gt 3067
_reflns_number_total 3847
_reflns_threshold_expression 'I > 2\s(I)'
_cod_data_source_file c9cc09824k3.cif
_cod_data_source_block mo_amol_2_r_0m_a
_cod_depositor_comments
;
The following automatic conversions were performed:

data item '_exptl_absorpt_correction_type' value 'MULTI-SCAN' was
changed to 'multi-scan' in accordance with the
/home/data/users/saulius/crontab/automatic-downloads/rss-feeds/RSC/lib/dictionaries/cif_core.dic
dictionary named 'cif_core.dic' version 2.4.2 last updated on
2011-04-26.

Automatic conversion script
Id: cif_fix_values 7556 2019-12-06 15:28:31Z antanas 

 Adding full bibliography for 7125715--7125716.cif.
;
_cod_original_sg_symbol_H-M 'P 21/c'
_cod_database_code 7125716
_shelx_shelxl_version_number 2014/7
_shelx_space_group_comment
;
The symmetry employed for this shelxl refinement is uniquely defined
by the following loop, which should always be used as a source of
symmetry information in preference to the above space-group names.
They are only intended as comments.
;
_shelx_estimated_absorpt_t_min 0.982
_shelx_estimated_absorpt_t_max 0.992

loop_
_space_group_symop_operation_xyz
'x, y, z'
'-x, y+1/2, -z+1/2'
'-x, -y, -z'
'x, -y-1/2, z-1/2'

loop_
_atom_site_label
_atom_site_type_symbol
_atom_site_fract_x
_atom_site_fract_y
_atom_site_fract_z
_atom_site_U_iso_or_equiv
_atom_site_adp_type
_atom_site_occupancy
_atom_site_site_symmetry_order
_atom_site_calc_flag
_atom_site_refinement_flags_posn
_atom_site_refinement_flags_adp
O1 O 0.49893(17) 1.1034(3) 0.59749(13) 0.0285(6) Uani 1 1 d . .
O2 O 0.75633(19) 0.5165(3) 0.77060(13) 0.0302(6) Uani 1 1 d . .
N1 N 0.36015(19) 0.9218(3) 0.56290(13) 0.0154(5) Uani 1 1 d . .
H2N H 0.599(3) 0.299(4) 0.6641(18) 0.022(9) Uiso 1 1 d . .
N2 N 0.6177(2) 0.3923(3) 0.68791(13) 0.0176(6) Uani 1 1 d . .
C1 C 0.4254(2) 0.7883(3) 0.59795(16) 0.0146(6) Uani 1 1 d . .
C2 C 0.4868(2) 0.7952(4) 0.66924(16) 0.0186(7) Uani 1 1 d . .
H2 H 0.4859 0.8893 0.6967 0.022 Uiso 1 1 calc R U
C3 C 0.5499(2) 0.6650(4) 0.70112(16) 0.0190(7) Uani 1 1 d . .
H3 H 0.5916 0.6695 0.7505 0.023 Uiso 1 1 calc R U
C4 C 0.5521(2) 0.5281(3) 0.66063(15) 0.0154(6) Uani 1 1 d . .
C5 C 0.4874(2) 0.5205(4) 0.58986(16) 0.0178(6) Uani 1 1 d . .
H5 H 0.4866 0.4256 0.5626 0.021 Uiso 1 1 calc R U
C6 C 0.4241(2) 0.6493(4) 0.55840(17) 0.0184(7) Uani 1 1 d . .
H6 H 0.3797 0.6429 0.5098 0.022 Uiso 1 1 calc R U
C7 C 0.2499(2) 0.8880(3) 0.51755(15) 0.0151(6) Uani 1 1 d . .
C8 C 0.1689(2) 0.8525(4) 0.55050(16) 0.0197(7) Uani 1 1 d . .
H8 H 0.1857 0.8466 0.6017 0.024 Uiso 1 1 calc R U
C9 C 0.0629(2) 0.8255(4) 0.50777(17) 0.0240(7) Uani 1 1 d . .
H9 H 0.0068 0.7991 0.5298 0.029 Uiso 1 1 calc R U
C10 C 0.0383(2) 0.8365(4) 0.43360(17) 0.0205(7) Uani 1 1 d . .
H10 H -0.0352 0.8226 0.4048 0.025 Uiso 1 1 calc R U
C11 C 0.1201(2) 0.8677(4) 0.40093(16) 0.0207(7) Uani 1 1 d . .
H11 H 0.1034 0.8721 0.3497 0.025 Uiso 1 1 calc R U
C12 C 0.2272(2) 0.8929(4) 0.44342(16) 0.0178(6) Uani 1 1 d . .
H12 H 0.2841 0.9132 0.4214 0.021 Uiso 1 1 calc R U
C13 C 0.4022(2) 1.0715(4) 0.56648(16) 0.0183(7) Uani 1 1 d . .
C14 C 0.3223(2) 1.2011(4) 0.53216(16) 0.0178(7) Uani 1 1 d . .
C15 C 0.2579(2) 1.2708(4) 0.57147(17) 0.0218(7) Uani 1 1 d . .
H15 H 0.2611 1.2325 0.6185 0.026 Uiso 1 1 calc R U
C16 C 0.1887(3) 1.3967(4) 0.54170(18) 0.0250(7) Uani 1 1 d . .
H16 H 0.1457 1.4464 0.5689 0.030 Uiso 1 1 calc R U
C17 C 0.1823(3) 1.4497(4) 0.47302(18) 0.0248(8) Uani 1 1 d . .
H17 H 0.1344 1.5354 0.4528 0.030 Uiso 1 1 calc R U
C18 C 0.2451(2) 1.3790(4) 0.43321(17) 0.0215(7) Uani 1 1 d . .
H18 H 0.2393 1.4147 0.3854 0.026 Uiso 1 1 calc R U
C19 C 0.3167(2) 1.2559(4) 0.46300(17) 0.0198(7) Uani 1 1 d . .
H19 H 0.3616 1.2093 0.4363 0.024 Uiso 1 1 calc R U
C20 C 0.7166(3) 0.3941(4) 0.73938(16) 0.0211(7) Uani 1 1 d . .
C21 C 0.7764(2) 0.2382(4) 0.75388(16) 0.0210(7) Uani 1 1 d . .
C22 C 0.8894(3) 0.2463(4) 0.78763(16) 0.0261(8) Uani 1 1 d . .
H22 H 0.9236 0.3472 0.8003 0.031 Uiso 1 1 calc R U
C23 C 0.9514(3) 0.1081(5) 0.80262(17) 0.0295(8) Uani 1 1 d . .
H23 H 1.0280 0.1145 0.8254 0.035 Uiso 1 1 calc R U
C24 C 0.9020(3) -0.0396(5) 0.78450(18) 0.0322(9) Uani 1 1 d . .
H24 H 0.9449 -0.1343 0.7943 0.039 Uiso 1 1 calc R U
C25 C 0.7898(3) -0.0490(4) 0.75207(19) 0.0301(8) Uani 1 1 d . .
H25 H 0.7557 -0.1502 0.7402 0.036 Uiso 1 1 calc R U
C26 C 0.7280(3) 0.0886(4) 0.73711(17) 0.0244(7) Uani 1 1 d . .
H26 H 0.6513 0.0813 0.7150 0.029 Uiso 1 1 calc R U

loop_
_atom_site_aniso_label
_atom_site_aniso_U_11
_atom_site_aniso_U_22
_atom_site_aniso_U_33
_atom_site_aniso_U_23
_atom_site_aniso_U_13
_atom_site_aniso_U_12
O1 0.0175(12) 0.0192(12) 0.0424(14) 0.0095(11) -0.0024(10) -0.0033(10)
O2 0.0253(13) 0.0278(14) 0.0308(13) -0.0046(11) -0.0032(10) 0.0021(11)
N1 0.0127(12) 0.0130(13) 0.0184(13) -0.0003(10) 0.0010(10) 0.0007(10)
N2 0.0214(14) 0.0153(14) 0.0157(13) 0.0021(11) 0.0045(11) 0.0030(11)
C1 0.0110(14) 0.0132(15) 0.0203(16) 0.0033(12) 0.0056(12) 0.0001(11)
C2 0.0193(15) 0.0161(16) 0.0205(16) 0.0002(13) 0.0058(13) -0.0001(13)
C3 0.0227(16) 0.0213(17) 0.0111(14) 0.0011(12) 0.0014(12) 0.0003(13)
C4 0.0149(15) 0.0149(15) 0.0170(15) 0.0039(12) 0.0053(12) -0.0003(12)
C5 0.0153(15) 0.0123(15) 0.0242(16) -0.0006(13) 0.0027(12) -0.0020(12)
C6 0.0154(15) 0.0162(15) 0.0212(16) -0.0008(13) 0.0010(12) -0.0008(12)
C7 0.0146(14) 0.0114(14) 0.0174(15) -0.0012(12) 0.0016(12) 0.0004(12)
C8 0.0196(16) 0.0232(17) 0.0165(15) -0.0021(13) 0.0054(13) -0.0002(13)
C9 0.0140(15) 0.0297(19) 0.0296(18) -0.0034(15) 0.0084(13) -0.0012(14)
C10 0.0153(15) 0.0172(16) 0.0247(17) -0.0044(13) -0.0018(13) 0.0006(12)
C11 0.0243(17) 0.0175(16) 0.0166(15) -0.0024(13) -0.0002(13) 0.0022(13)
C12 0.0184(15) 0.0141(15) 0.0228(16) -0.0003(13) 0.0087(13) -0.0006(12)
C13 0.0168(16) 0.0159(16) 0.0216(16) 0.0033(13) 0.0044(13) -0.0004(12)
C14 0.0135(14) 0.0126(15) 0.0245(16) 0.0011(12) 0.0006(12) -0.0043(12)
C15 0.0182(16) 0.0225(17) 0.0234(17) 0.0039(14) 0.0034(13) -0.0001(13)
C16 0.0212(17) 0.0229(18) 0.0322(18) 0.0007(15) 0.0096(14) 0.0015(14)
C17 0.0173(16) 0.0162(16) 0.037(2) 0.0073(14) 0.0016(14) 0.0021(13)
C18 0.0194(16) 0.0192(16) 0.0224(16) 0.0052(13) -0.0002(13) -0.0041(13)
C19 0.0156(15) 0.0183(16) 0.0249(17) 0.0002(13) 0.0045(13) -0.0049(12)
C20 0.0226(17) 0.0266(18) 0.0148(15) -0.0014(14) 0.0064(13) 0.0000(14)
C21 0.0202(16) 0.0282(18) 0.0150(15) 0.0033(13) 0.0058(13) 0.0070(14)
C22 0.0219(17) 0.040(2) 0.0155(16) -0.0012(15) 0.0037(13) 0.0060(15)
C23 0.0185(17) 0.051(2) 0.0177(16) 0.0077(16) 0.0034(13) 0.0120(17)
C24 0.031(2) 0.042(2) 0.0266(18) 0.0165(17) 0.0126(15) 0.0203(17)
C25 0.034(2) 0.0272(19) 0.0325(19) 0.0127(16) 0.0149(16) 0.0097(16)
C26 0.0221(17) 0.0287(19) 0.0215(17) 0.0091(14) 0.0047(14) 0.0051(14)

loop_
_atom_type_symbol
_atom_type_description
_atom_type_scat_dispersion_real
_atom_type_scat_dispersion_imag
_atom_type_scat_source
C C 0.0033 0.0016 'International Tables Vol C Tables 4.2.6.8 and 6.1.1.4'
H H 0.0000 0.0000 'International Tables Vol C Tables 4.2.6.8 and 6.1.1.4'
N N 0.0061 0.0033 'International Tables Vol C Tables 4.2.6.8 and 6.1.1.4'
O O 0.0106 0.0060 'International Tables Vol C Tables 4.2.6.8 and 6.1.1.4'

loop_
_geom_angle_atom_site_label_1
_geom_angle_atom_site_label_2
_geom_angle_atom_site_label_3
_geom_angle
C13 N1 C1 121.7(2)
C13 N1 C7 120.6(2)
C1 N1 C7 117.5(2)
C20 N2 C4 125.8(3)
C20 N2 H2N 116(2)
C4 N2 H2N 117(2)
C2 C1 C6 119.9(3)
C2 C1 N1 121.7(3)
C6 C1 N1 118.4(3)
C1 C2 C3 120.2(3)
C1 C2 H2 119.9
C3 C2 H2 119.9
C4 C3 C2 119.8(3)
C4 C3 H3 120.1
C2 C3 H3 120.1
C5 C4 C3 119.4(3)
C5 C4 N2 117.0(3)
C3 C4 N2 123.6(3)
C6 C5 C4 120.7(3)
C6 C5 H5 119.7
C4 C5 H5 119.7
C5 C6 C1 119.8(3)
C5 C6 H6 120.1
C1 C6 H6 120.1
C12 C7 C8 121.0(3)
C12 C7 N1 120.3(3)
C8 C7 N1 118.7(3)
C7 C8 C9 119.0(3)
C7 C8 H8 120.5
C9 C8 H8 120.5
C10 C9 C8 120.4(3)
C10 C9 H9 119.8
C8 C9 H9 119.8
C9 C10 C11 120.2(3)
C9 C10 H10 119.9
C11 C10 H10 119.9
C10 C11 C12 119.7(3)
C10 C11 H11 120.1
C12 C11 H11 120.1
C7 C12 C11 119.5(3)
C7 C12 H12 120.2
C11 C12 H12 120.2
O1 C13 N1 123.2(3)
O1 C13 C14 120.9(3)
N1 C13 C14 115.9(2)
C15 C14 C19 120.2(3)
C15 C14 C13 119.3(3)
C19 C14 C13 120.4(3)
C14 C15 C16 119.6(3)
C14 C15 H15 120.2
C16 C15 H15 120.2
C17 C16 C15 120.2(3)
C17 C16 H16 119.9
C15 C16 H16 119.9
C16 C17 C18 120.4(3)
C16 C17 H17 119.8
C18 C17 H17 119.8
C17 C18 C19 120.0(3)
C17 C18 H18 120.0
C19 C18 H18 120.0
C18 C19 C14 119.6(3)
C18 C19 H19 120.2
C14 C19 H19 120.2
O2 C20 N2 122.4(3)
O2 C20 C21 121.3(3)
N2 C20 C21 116.2(3)
C26 C21 C22 118.7(3)
C26 C21 C20 124.9(3)
C22 C21 C20 116.4(3)
C23 C22 C21 120.4(3)
C23 C22 H22 119.8
C21 C22 H22 119.8
C22 C23 C24 120.1(3)
C22 C23 H23 119.9
C24 C23 H23 119.9
C23 C24 C25 119.9(3)
C23 C24 H24 120.0
C25 C24 H24 120.0
C26 C25 C24 120.0(4)
C26 C25 H25 120.0
C24 C25 H25 120.0
C25 C26 C21 120.9(3)
C25 C26 H26 119.5
C21 C26 H26 119.5

loop_
_geom_bond_atom_site_label_1
_geom_bond_atom_site_label_2
_geom_bond_distance
O1 C13 1.236(4)
O2 C20 1.223(4)
N1 C13 1.356(4)
N1 C1 1.441(4)
N1 C7 1.456(4)
N2 C20 1.365(4)
N2 C4 1.419(4)
N2 H2N 0.90(3)
C1 C2 1.377(4)
C1 C6 1.388(4)
C2 C3 1.390(4)
C2 H2 0.9500
C3 C4 1.390(4)
C3 H3 0.9500
C4 C5 1.382(4)
C5 C6 1.379(4)
C5 H5 0.9500
C6 H6 0.9500
C7 C12 1.375(4)
C7 C8 1.382(4)
C8 C9 1.386(4)
C8 H8 0.9500
C9 C10 1.377(4)
C9 H9 0.9500
C10 C11 1.379(4)
C10 H10 0.9500
C11 C12 1.393(4)
C11 H11 0.9500
C12 H12 0.9500
C13 C14 1.505(4)
C14 C15 1.387(4)
C14 C19 1.391(4)
C15 C16 1.389(4)
C15 H15 0.9500
C16 C17 1.375(5)
C16 H16 0.9500
C17 C18 1.384(5)
C17 H17 0.9500
C18 C19 1.387(4)
C18 H18 0.9500
C19 H19 0.9500
C20 C21 1.497(4)
C21 C26 1.392(5)
C21 C22 1.400(4)
C22 C23 1.383(5)
C22 H22 0.9500
C23 C24 1.385(5)
C23 H23 0.9500
C24 C25 1.388(5)
C24 H24 0.9500
C25 C26 1.377(5)
C25 H25 0.9500
C26 H26 0.9500

loop_
_geom_hbond_atom_site_label_D
_geom_hbond_atom_site_label_H
_geom_hbond_atom_site_label_A
_geom_hbond_distance_DH
_geom_hbond_distance_HA
_geom_hbond_distance_DA
_geom_hbond_angle_DHA
_geom_hbond_site_symmetry_A
N2 H2N O1 0.90(3) 2.24(3) 3.111(4) 162(3) 1_545
C3 H3 O2 0.95 2.39 2.870(4) 111.0 .

loop_
_geom_torsion_atom_site_label_1
_geom_torsion_atom_site_label_2
_geom_torsion_atom_site_label_3
_geom_torsion_atom_site_label_4
_geom_torsion
C13 N1 C1 C2 49.5(4)
C7 N1 C1 C2 -136.2(3)
C13 N1 C1 C6 -131.6(3)
C7 N1 C1 C6 42.7(4)
C6 C1 C2 C3 1.9(4)
N1 C1 C2 C3 -179.2(3)
C1 C2 C3 C4 0.7(5)
C2 C3 C4 C5 -2.8(4)
C2 C3 C4 N2 177.3(3)
C20 N2 C4 C5 149.6(3)
C20 N2 C4 C3 -30.5(4)
C3 C4 C5 C6 2.4(4)
N2 C4 C5 C6 -177.8(3)
C4 C5 C6 C1 0.2(5)
C2 C1 C6 C5 -2.4(4)
N1 C1 C6 C5 178.7(3)
C13 N1 C7 C12 69.1(4)
C1 N1 C7 C12 -105.3(3)
C13 N1 C7 C8 -110.4(3)
C1 N1 C7 C8 75.2(3)
C12 C7 C8 C9 -1.6(5)
N1 C7 C8 C9 177.8(3)
C7 C8 C9 C10 -1.1(5)
C8 C9 C10 C11 2.8(5)
C9 C10 C11 C12 -1.9(5)
C8 C7 C12 C11 2.5(5)
N1 C7 C12 C11 -176.9(3)
C10 C11 C12 C7 -0.7(5)
C1 N1 C13 O1 2.5(5)
C7 N1 C13 O1 -171.7(3)
C1 N1 C13 C14 -175.5(3)
C7 N1 C13 C14 10.3(4)
O1 C13 C14 C15 -94.0(4)
N1 C13 C14 C15 84.1(4)
O1 C13 C14 C19 83.0(4)
N1 C13 C14 C19 -98.9(3)
C19 C14 C15 C16 -0.8(5)
C13 C14 C15 C16 176.3(3)
C14 C15 C16 C17 1.5(5)
C15 C16 C17 C18 -0.5(5)
C16 C17 C18 C19 -1.2(5)
C17 C18 C19 C14 1.9(5)
C15 C14 C19 C18 -0.9(4)
C13 C14 C19 C18 -177.9(3)
C4 N2 C20 O2 4.2(5)
C4 N2 C20 C21 -173.6(3)
O2 C20 C21 C26 161.5(3)
N2 C20 C21 C26 -20.7(4)
O2 C20 C21 C22 -17.7(4)
N2 C20 C21 C22 160.1(3)
C26 C21 C22 C23 1.2(5)
C20 C21 C22 C23 -179.5(3)
C21 C22 C23 C24 -0.2(5)
C22 C23 C24 C25 -0.8(5)
C23 C24 C25 C26 0.8(5)
C24 C25 C26 C21 0.2(5)
C22 C21 C26 C25 -1.2(5)
C20 C21 C26 C25 179.6(3)
